data_4346819
loop_
_publ_author_name
'Liu, Xiangyu'
'Qu, Xiaoni'
'Zhang, Sheng'
'Ke, Hongshan'
'Yang, Qi'
'Shi, Quan'
'Wei, Qing'
'Xie, Gang'
'Chen, Sanping'

_publ_section_title
;
 High-Performance Energetic Characteristics and Magnetic Properties of a
 Three-Dimensional Cobalt(II) Metal-Organic Framework Assembled with Azido
 and Triazole.
;
_journal_issue 23
_journal_name_full 'Inorganic chemistry'
_journal_page_first 11520
_journal_page_last 11525
_journal_paper_doi 10.1021/acs.inorgchem.5b02196
_journal_volume 54
_journal_year 2015
_chemical_formula_moiety 'C14 H23 Co5 N37'
_chemical_formula_sum 'C14 H23 Co5 N37'
_chemical_formula_weight 1004.34
_space_group_IT_number 56
_space_group_name_Hall '-P 2ab 2ac'
_space_group_name_H-M_alt 'P c c n'
_symmetry_cell_setting orthorhombic
_symmetry_space_group_name_Hall '-P 2ab 2ac'
_symmetry_space_group_name_H-M 'P c c n'
_atom_sites_solution_hydrogens geom
_atom_sites_solution_primary direct
_atom_sites_solution_secondary difmap
_audit_creation_method SHELXL-97
_cell_angle_alpha 90.00
_cell_angle_beta 90.00
_cell_angle_gamma 90.00
_cell_formula_units_Z 4
_cell_length_a 12.863(3)
_cell_length_b 15.671(2)
_cell_length_c 18.036(2)
_cell_measurement_reflns_used 17321
_cell_measurement_temperature 298(2)
_cell_measurement_theta_max 25.00
_cell_measurement_theta_min 2.26
_cell_volume 3635.6(10)
_computing_structure_refinement 'SHELXL-97 (Sheldrick, 1997)'
_computing_structure_solution 'SHELXS-97 (Sheldrick, 1990)'
_diffrn_ambient_temperature 298(2)
_diffrn_measured_fraction_theta_full 0.979
_diffrn_measured_fraction_theta_max 0.979
_diffrn_measurement_device_type 'Bruker APEX-II CCD'
_diffrn_radiation_monochromator graphite
_diffrn_radiation_source 'fine-focus sealed tube'
_diffrn_radiation_type MoK\a
_diffrn_radiation_wavelength 0.71073
_diffrn_reflns_av_R_equivalents 0.0245
_diffrn_reflns_av_sigmaI/netI 0.0159
_diffrn_reflns_limit_h_max 15
_diffrn_reflns_limit_h_min -14
_diffrn_reflns_limit_k_max 16
_diffrn_reflns_limit_k_min -18
_diffrn_reflns_limit_l_max 21
_diffrn_reflns_limit_l_min -21
_diffrn_reflns_number 17321
_diffrn_reflns_theta_full 25.00
_diffrn_reflns_theta_max 25.00
_diffrn_reflns_theta_min 2.26
_exptl_absorpt_coefficient_mu 2.305
_exptl_absorpt_correction_T_max 0.7694
_exptl_absorpt_correction_T_min 0.6557
_exptl_absorpt_correction_type multi-scan
_exptl_absorpt_process_details SADABS
_exptl_crystal_colour purple
_exptl_crystal_density_diffrn 1.835
_exptl_crystal_density_method 'not measured'
_exptl_crystal_description prism
_exptl_crystal_F_000 2004
_exptl_crystal_size_max 0.20
_exptl_crystal_size_mid 0.15
_exptl_crystal_size_min 0.12
_refine_diff_density_max 2.146
_refine_diff_density_min -0.658
_refine_diff_density_rms 0.100
_refine_ls_extinction_method none
_refine_ls_goodness_of_fit_ref 1.034
_refine_ls_hydrogen_treatment mixed
_refine_ls_matrix_type full
_refine_ls_number_parameters 283
_refine_ls_number_reflns 3144
_refine_ls_number_restraints 1
_refine_ls_restrained_S_all 1.235
_refine_ls_R_factor_all 0.0390
_refine_ls_R_factor_gt 0.0350
_refine_ls_shift/su_max 0.001
_refine_ls_shift/su_mean 0.000
_refine_ls_structure_factor_coef Fsqd
_refine_ls_weighting_details 'calc w=1/[\s^2^(Fo^2^)+(0.1000P)^2^+1.5000P] where P=(Fo^2^+2Fc^2^)/3'
_refine_ls_weighting_scheme calc
_refine_ls_wR_factor_gt 0.1165
_refine_ls_wR_factor_ref 0.1230
_reflns_number_gt 2761
_reflns_number_total 3144
_reflns_threshold_expression >2sigma(I)
_cod_data_source_file ic5b02196_si_002.cif
_cod_data_source_block 070531a
_cod_original_cell_volume 3635.8(10)
_cod_original_sg_symbol_Hall -P_2ab_2ac
_cod_database_code 4346819

loop_
_symmetry_equiv_pos_as_xyz
'x, y, z'
'-x+1/2, -y+1/2, z'
'-x, y+1/2, -z+1/2'
'x+1/2, -y, -z+1/2'
'-x, -y, -z'
'x-1/2, y-1/2, -z'
'x, -y-1/2, z-1/2'
'-x-1/2, y, z-1/2'

loop_
_atom_site_label
_atom_site_type_symbol
_atom_site_fract_x
_atom_site_fract_y
_atom_site_fract_z
_atom_site_U_iso_or_equiv
_atom_site_adp_type
_atom_site_occupancy
_atom_site_symmetry_multiplicity
_atom_site_calc_flag
_atom_site_refinement_flags
_atom_site_disorder_assembly
_atom_site_disorder_group
Co1 Co -0.18437(4) 0.84756(3) 0.05118(3) 0.0176(2) Uani 1 1 d . . .
Co2 Co 0.0000 1.0000 0.0000 0.0170(2) Uani 1 2 d S . .
Co3 Co 0.38083(4) 0.90863(3) 0.18444(3) 0.0195(2) Uani 1 1 d . . .
N1 N -0.1256(2) 0.9345(2) 0.13126(17) 0.0216(7) Uani 1 1 d . A .
N2 N -0.0542(2) 0.9960(2) 0.10867(17) 0.0225(7) Uani 1 1 d . A .
N3 N -0.0903(3) 1.0174(2) 0.22808(17) 0.0278(8) Uani 1 1 d . . .
N4 N 0.0411(7) 1.1057(5) 0.1714(4) 0.046(2) Uani 0.50 1 d P A 1
H4A H 0.0793 1.1154 0.1332 0.055 Uiso 0.50 1 calc PR A 1
H4B H 0.0503 1.1346 0.2114 0.055 Uiso 0.50 1 calc PR A 1
N4' N -0.2054(8) 0.8982(6) 0.2456(4) 0.052(3) Uani 0.50 1 d P A 2
H4'A H -0.2336 0.8531 0.2275 0.062 Uiso 0.50 1 calc PR A 2
H4'B H -0.2151 0.9114 0.2914 0.062 Uiso 0.50 1 calc PR A 2
N5 N -0.1261(2) 0.7402(2) 0.11086(18) 0.0222(7) Uani 1 1 d . . .
N6 N -0.1696(3) 0.6604(2) 0.10221(19) 0.0234(7) Uani 1 1 d . . .
N7 N -0.0148(3) 0.6452(2) 0.15609(19) 0.0263(7) Uani 1 1 d . . .
N8 N -0.1086(3) 0.5187(2) 0.1291(3) 0.0421(10) Uani 1 1 d . . .
H8A H -0.1617 0.4945 0.1092 0.051 Uiso 1 1 calc R . .
H8B H -0.0602 0.4882 0.1485 0.051 Uiso 1 1 calc R . .
N9 N 0.1540(3) 0.9923(2) 0.03996(18) 0.0248(7) Uani 1 1 d . . .
N10 N 0.2288(3) 1.0518(2) 0.02027(18) 0.0233(7) Uani 1 1 d . . .
N11 N 0.2956(3) 0.9650(2) 0.10594(19) 0.0276(8) Uani 1 1 d . . .
N12 N 0.4023(3) 1.0784(3) 0.0606(3) 0.0496(12) Uani 1 1 d . . .
H12A H 0.4087 1.1225 0.0326 0.059 Uiso 1 1 calc R . .
H12B H 0.4531 1.0628 0.0885 0.059 Uiso 1 1 calc R . .
N13 N 0.2937(3) 0.8111(2) 0.2175(2) 0.0400(9) Uani 1 1 d . . .
N14 N 0.1923(9) 0.7237(6) 0.2859(5) 0.046(2) Uani 0.50 1 d P . .
H14 H 0.1553 0.7026 0.3212 0.056 Uiso 0.50 1 d PR . .
N15 N 0.2486(9) 0.8469(6) 0.3512(6) 0.059(3) Uani 0.50 1 d PD . .
H15A H 0.3045 0.8501 0.3772 0.071 Uiso 0.50 1 d PR . .
N16 N -0.0311(3) 0.8619(2) -0.00238(18) 0.0265(8) Uani 1 1 d . . .
N17 N 0.0289(4) 0.8065(3) -0.0098(3) 0.0487(11) Uani 1 1 d . . .
N18 N 0.0886(6) 0.7513(5) -0.0143(5) 0.114(3) Uani 1 1 d . . .
N19 N -0.2500 0.7500 -0.0237(3) 0.0296(11) Uani 1 2 d S . .
N20 N -0.2500 0.7500 -0.0877(3) 0.0505(17) Uani 1 2 d S . .
N21 N -0.2500 0.7500 -0.1494(5) 0.124(5) Uani 1 2 d S . .
C1 C -0.0358(3) 1.0430(3) 0.1685(2) 0.0283(9) Uani 1 1 d . . .
H1 H 0.0100 1.0889 0.1692 0.034 Uiso 0.50 1 calc PR A 2
C2 C -0.1445(3) 0.9496(3) 0.2012(2) 0.0260(9) Uani 1 1 d . . .
H2 H -0.1902 0.9173 0.2296 0.031 Uiso 0.50 1 calc PR A 1
C3 C -0.1013(3) 0.6056(2) 0.1299(2) 0.0241(8) Uani 1 1 d . . .
C4 C -0.0358(3) 0.7288(2) 0.1433(2) 0.0264(8) Uani 1 1 d . . .
H4 H 0.0089 0.7731 0.1560 0.032 Uiso 1 1 calc R . .
C5 C 0.3120(3) 1.0335(3) 0.0610(2) 0.0236(8) Uani 1 1 d . . .
C6 C 0.1967(3) 0.9431(3) 0.0895(2) 0.0297(10) Uani 1 1 d . . .
H6 H 0.1625 0.8973 0.1114 0.036 Uiso 1 1 calc R . .
C7 C 0.2500 0.7500 0.1748(4) 0.0408(16) Uani 1 2 d S . .
H7 H 0.2500 0.7500 0.1233 0.049 Uiso 1 2 calc SR . .
C8 C 0.2467(11) 0.7975(7) 0.2885(6) 0.042(2) Uani 0.50 1 d P . .
H15B H 0.226(4) 0.870(3) 0.4116(15) 0.049(15) Uiso 1 1 d D . .

loop_
_atom_site_aniso_label
_atom_site_aniso_U_11
_atom_site_aniso_U_22
_atom_site_aniso_U_33
_atom_site_aniso_U_23
_atom_site_aniso_U_13
_atom_site_aniso_U_12
Co1 0.0172(3) 0.0151(3) 0.0206(3) 0.00149(18) -0.00110(17) -0.00153(18)
Co2 0.0163(4) 0.0191(4) 0.0157(4) 0.0017(2) -0.0001(2) -0.0029(3)
Co3 0.0191(3) 0.0214(3) 0.0179(3) -0.00055(18) -0.00139(17) 0.00287(19)
N1 0.0239(17) 0.0208(16) 0.0202(16) 0.0005(13) 0.0004(12) -0.0077(13)
N2 0.0242(17) 0.0216(17) 0.0216(16) -0.0015(12) 0.0026(13) -0.0085(13)
N3 0.0334(18) 0.0303(19) 0.0196(16) -0.0044(14) 0.0043(14) -0.0121(15)
N4 0.062(6) 0.048(5) 0.027(4) -0.013(3) 0.016(4) -0.043(4)
N4' 0.082(7) 0.048(5) 0.025(4) -0.005(4) 0.018(4) -0.035(5)
N5 0.0199(16) 0.0178(16) 0.0287(17) 0.0018(13) -0.0028(13) -0.0011(12)
N6 0.0223(16) 0.0159(16) 0.0321(18) 0.0015(13) -0.0034(13) -0.0034(13)
N7 0.0235(17) 0.0232(17) 0.0322(18) 0.0044(14) -0.0048(14) 0.0023(13)
N8 0.036(2) 0.0198(18) 0.071(3) 0.0027(19) -0.0098(19) 0.0016(15)
N9 0.0232(17) 0.0255(18) 0.0258(17) 0.0075(14) -0.0038(14) -0.0030(14)
N10 0.0199(16) 0.0236(17) 0.0262(16) 0.0050(14) -0.0043(13) -0.0056(13)
N11 0.0236(17) 0.0300(19) 0.0292(18) 0.0074(15) -0.0060(14) 0.0005(14)
N12 0.029(2) 0.049(3) 0.071(3) 0.026(2) -0.019(2) -0.0097(19)
N13 0.041(2) 0.033(2) 0.046(2) 0.0105(18) -0.0071(18) -0.0144(17)
N14 0.059(7) 0.038(6) 0.042(5) 0.001(4) 0.003(5) -0.007(5)
N15 0.068(6) 0.048(6) 0.061(6) -0.002(5) -0.002(5) -0.005(4)
N16 0.0279(18) 0.0231(18) 0.0287(18) 0.0018(13) 0.0053(14) -0.0003(15)
N17 0.043(2) 0.036(3) 0.067(3) 0.002(2) 0.023(2) 0.006(2)
N18 0.100(5) 0.067(4) 0.174(8) 0.016(5) 0.053(5) 0.045(4)
N19 0.036(3) 0.022(2) 0.031(3) 0.000 0.000 -0.006(2)
N20 0.088(5) 0.047(4) 0.016(3) 0.000 0.000 -0.007(3)
N21 0.211(15) 0.110(9) 0.050(6) 0.000 0.000 -0.007(9)
C1 0.033(2) 0.026(2) 0.026(2) -0.0052(17) 0.0053(17) -0.0112(17)
C2 0.029(2) 0.025(2) 0.024(2) -0.0020(16) 0.0033(16) -0.0079(17)
C3 0.0191(18) 0.0207(19) 0.032(2) 0.0036(16) 0.0021(16) 0.0028(15)
C4 0.0213(19) 0.0206(19) 0.037(2) 0.0020(16) -0.0060(16) -0.0027(16)
C5 0.023(2) 0.024(2) 0.024(2) 0.0045(16) -0.0055(14) -0.0015(15)
C6 0.024(2) 0.031(2) 0.034(2) 0.0125(18) -0.0050(16) -0.0056(17)
C7 0.045(4) 0.033(4) 0.044(4) 0.000 0.000 -0.002(3)
C8 0.051(7) 0.035(6) 0.041(6) 0.001(5) -0.002(5) -0.004(5)

loop_
_atom_type_symbol
_atom_type_description
_atom_type_scat_dispersion_real
_atom_type_scat_dispersion_imag
_atom_type_scat_source
C C 0.0033 0.0016 'International Tables Vol C Tables 4.2.6.8 and 6.1.1.4'
H H 0.0000 0.0000 'International Tables Vol C Tables 4.2.6.8 and 6.1.1.4'
Co Co 0.3494 0.9721 'International Tables Vol C Tables 4.2.6.8 and 6.1.1.4'
N N 0.0061 0.0033 'International Tables Vol C Tables 4.2.6.8 and 6.1.1.4'

loop_
_geom_angle_atom_site_label_1
_geom_angle_atom_site_label_2
_geom_angle_atom_site_label_3
_geom_angle
_geom_angle_site_symmetry_1
_geom_angle_site_symmetry_3
N6 Co1 N10 94.02(13) 2_465 5_575
N6 Co1 N1 93.37(12) 2_465 .
N10 Co1 N1 91.84(13) 5_575 .
N6 Co1 N5 92.64(13) 2_465 .
N10 Co1 N5 172.01(13) 5_575 .
N1 Co1 N5 92.18(12) . .
N6 Co1 N16 177.58(12) 2_465 .
N10 Co1 N16 84.18(13) 5_575 .
N1 Co1 N16 85.08(12) . .
N5 Co1 N16 89.28(13) . .
N6 Co1 N19 83.38(11) 2_465 .
N10 Co1 N19 92.30(13) 5_575 .
N1 Co1 N19 174.91(13) . .
N5 Co1 N19 84.08(12) . .
N16 Co1 N19 98.29(12) . .
N2 Co2 N2 180.00(17) 5_575 .
N2 Co2 N9 90.50(13) 5_575 .
N2 Co2 N9 89.50(13) . .
N2 Co2 N9 89.50(13) 5_575 5_575
N2 Co2 N9 90.50(13) . 5_575
N9 Co2 N9 180.0 . 5_575
N2 Co2 N16 85.88(12) 5_575 5_575
N2 Co2 N16 94.12(12) . 5_575
N9 Co2 N16 83.07(13) . 5_575
N9 Co2 N16 96.93(13) 5_575 5_575
N2 Co2 N16 94.12(12) 5_575 .
N2 Co2 N16 85.88(12) . .
N9 Co2 N16 96.93(13) . .
N9 Co2 N16 83.07(13) 5_575 .
N16 Co2 N16 180.00(17) 5_575 .
N7 Co3 N13 103.89(16) 2_565 .
N7 Co3 N3 106.83(14) 2_565 4_575
N13 Co3 N3 108.36(17) . 4_575
N7 Co3 N11 118.81(15) 2_565 .
N13 Co3 N11 104.07(16) . .
N3 Co3 N11 113.97(15) 4_575 .
C2 N1 N2 106.3(3) . .
C2 N1 Co1 134.9(3) . .
N2 N1 Co1 118.7(2) . .
C1 N2 N1 105.3(3) . .
C1 N2 Co2 133.6(3) . .
N1 N2 Co2 121.1(2) . .
C1 N3 C2 102.5(3) . .
C1 N3 Co3 123.7(3) . 4_475
C2 N3 Co3 129.9(3) . 4_475
C1 N4 H4A 120.0 . .
C1 N4 H4B 120.0 . .
H4A N4 H4B 120.0 . .
C2 N4' H4'A 120.0 . .
C2 N4' H4'B 120.0 . .
H4'A N4' H4'B 120.0 . .
C4 N5 N6 106.6(3) . .
C4 N5 Co1 130.0(3) . .
N6 N5 Co1 121.0(2) . .
C3 N6 N5 106.0(3) . .
C3 N6 Co1 136.1(3) . 2_465
N5 N6 Co1 117.9(2) . 2_465
C4 N7 C3 102.6(3) . .
C4 N7 Co3 128.8(3) . 2_565
C3 N7 Co3 127.3(3) . 2_565
C3 N8 H8A 120.0 . .
C3 N8 H8B 120.0 . .
H8A N8 H8B 120.0 . .
C6 N9 N10 106.4(3) . .
C6 N9 Co2 131.6(3) . .
N10 N9 Co2 121.6(2) . .
C5 N10 N9 105.8(3) . .
C5 N10 Co1 135.6(3) . 5_575
N9 N10 Co1 118.1(2) . 5_575
C6 N11 C5 102.5(3) . .
C6 N11 Co3 124.1(3) . .
C5 N11 Co3 133.3(3) . .
C5 N12 H12A 120.0 . .
C5 N12 H12B 120.0 . .
H12A N12 H12B 120.0 . .
C7 N13 N14 106.8(5) . 2_565
C7 N13 C8 103.2(6) . .
N14 N13 C8 35.5(5) 2_565 .
C7 N13 Co3 127.5(4) . .
N14 N13 Co3 120.3(5) 2_565 .
C8 N13 Co3 128.4(5) . .
C8 N14 C8 81.6(15) 2_565 .
C8 N14 N13 76.9(12) 2_565 2_565
C8 N14 N13 107.8(10) . 2_565
C8 N14 N14 52.0(10) 2_565 2_565
C8 N14 N14 29.8(6) . 2_565
N13 N14 N14 94.5(7) 2_565 2_565
C8 N14 N15 48.0(11) 2_565 2_565
C8 N14 N15 106.7(11) . 2_565
N13 N14 N15 107.1(8) 2_565 2_565
N14 N14 N15 85.9(8) 2_565 2_565
C8 N14 H14 108.6 2_565 .
C8 N14 H14 126.1 . .
N13 N14 H14 126.2 2_565 .
N14 N14 H14 132.1 2_565 .
N15 N14 H14 60.7 2_565 .
C8 N15 N14 27.6(6) . 2_565
C8 N15 H15A 119.9 . .
N14 N15 H15A 92.3 2_565 .
C8 N15 H15B 158(3) . .
N14 N15 H15B 154(3) 2_565 .
H15A N15 H15B 71.7 . .
N17 N16 Co2 127.8(3) . .
N17 N16 Co1 124.3(3) . .
Co2 N16 Co1 104.70(14) . .
N18 N17 N16 177.5(7) . .
N20 N19 Co1 127.73(11) . .
N20 N19 Co1 127.73(11) . 2_465
Co1 N19 Co1 104.5(2) . 2_465
N21 N20 N19 180.000(1) . .
N2 C1 N3 113.0(4) . .
N2 C1 N4 123.2(5) . .
N3 C1 N4 123.4(4) . .
N2 C1 H1 123.5 . .
N3 C1 H1 123.5 . .
N4 C1 H1 6.0 . .
N1 C2 N3 113.0(3) . .
N1 C2 N4' 124.1(5) . .
N3 C2 N4' 122.7(5) . .
N1 C2 H2 123.5 . .
N3 C2 H2 123.5 . .
N4' C2 H2 4.7 . .
N6 C3 N7 112.2(3) . .
N6 C3 N8 126.6(4) . .
N7 C3 N8 121.1(4) . .
N5 C4 N7 112.5(3) . .
N5 C4 H4 123.7 . .
N7 C4 H4 123.7 . .
N10 C5 N12 125.0(4) . .
N10 C5 N11 112.0(3) . .
N12 C5 N11 123.0(4) . .
N9 C6 N11 113.5(4) . .
N9 C6 H6 123.3 . .
N11 C6 H6 123.3 . .
N13 C7 N13 110.5(6) . 2_565
N13 C7 H7 124.7 . .
N13 C7 H7 124.7 2_565 .
N14 C8 N14 98.1(15) 2_565 .
N14 C8 N15 104.4(14) 2_565 .
N14 C8 N15 121.4(12) . .
N14 C8 N13 67.7(12) 2_565 .
N14 C8 N13 108.3(10) . .
N15 C8 N13 130.2(10) . .
N14 C8 C8 63.8(13) 2_565 2_565
N14 C8 C8 34.5(6) . 2_565
N15 C8 C8 124.3(7) . 2_565
N13 C8 C8 97.1(8) . 2_565

loop_
_geom_bond_atom_site_label_1
_geom_bond_atom_site_label_2
_geom_bond_distance
_geom_bond_site_symmetry_2
Co1 N6 2.096(3) 2_465
Co1 N10 2.115(3) 5_575
Co1 N1 2.125(3) .
Co1 N5 2.133(3) .
Co1 N16 2.207(4) .
Co1 N19 2.208(3) .
Co2 N2 2.081(3) 5_575
Co2 N2 2.081(3) .
Co2 N9 2.112(3) .
Co2 N9 2.112(3) 5_575
Co2 N16 2.201(3) 5_575
Co2 N16 2.201(3) .
Co3 N7 1.985(3) 2_565
Co3 N13 1.987(4) .
Co3 N3 1.993(3) 4_575
Co3 N11 1.997(3) .
N1 C2 1.306(5) .
N1 N2 1.392(4) .
N2 C1 1.328(5) .
N3 C1 1.344(5) .
N3 C2 1.359(5) .
N3 Co3 1.993(3) 4_475
N4 C1 1.395(8) .
N4 H4A 0.8600 .
N4 H4B 0.8600 .
N4' C2 1.380(9) .
N4' H4'A 0.8600 .
N4' H4'B 0.8600 .
N5 C4 1.313(5) .
N5 N6 1.378(5) .
N6 C3 1.326(5) .
N6 Co1 2.096(3) 2_465
N7 C4 1.358(5) .
N7 C3 1.358(5) .
N7 Co3 1.985(3) 2_565
N8 C3 1.365(5) .
N8 H8A 0.8600 .
N8 H8B 0.8600 .
N9 C6 1.301(5) .
N9 N10 1.386(5) .
N10 C5 1.330(5) .
N10 Co1 2.115(3) 5_575
N11 C6 1.350(5) .
N11 C5 1.362(5) .
N12 C5 1.358(6) .
N12 H12A 0.8600 .
N12 H12B 0.8600 .
N13 C7 1.351(6) .
N13 N14 1.361(10) 2_565
N13 C8 1.433(12) .
N14 C8 0.854(12) 2_565
N14 C8 1.353(13) .
N14 N13 1.361(10) 2_565
N14 N14 1.70(2) 2_565
N14 N15 1.785(15) 2_565
N14 H14 0.8600 .
N15 C8 1.369(15) .
N15 N14 1.785(15) 2_565
N15 H15A 0.8598 .
N15 H15B 1.186(12) .
N16 N17 1.170(6) .
N17 N18 1.159(7) .
N19 N20 1.154(8) .
N19 Co1 2.208(3) 2_465
N20 N21 1.112(10) .
C1 H1 0.9300 .
C2 H2 0.9300 .
C4 H4 0.9300 .
C6 H6 0.9300 .
C7 N13 1.351(6) 2_565
C7 H7 0.9300 .
C8 N14 0.854(12) 2_565
C8 C8 1.49(2) 2_565

loop_
_geom_torsion_atom_site_label_1
_geom_torsion_atom_site_label_2
_geom_torsion_atom_site_label_3
_geom_torsion_atom_site_label_4
_geom_torsion
_geom_torsion_site_symmetry_1
_geom_torsion_site_symmetry_4
N6 Co1 N1 C2 28.4(4) 2_465 .
N10 Co1 N1 C2 122.5(4) 5_575 .
N5 Co1 N1 C2 -64.4(4) . .
N16 Co1 N1 C2 -153.5(4) . .
N19 Co1 N1 C2 -21.8(13) . .
N6 Co1 N1 N2 -146.8(3) 2_465 .
N10 Co1 N1 N2 -52.7(3) 5_575 .
N5 Co1 N1 N2 120.4(3) . .
N16 Co1 N1 N2 31.3(3) . .
N19 Co1 N1 N2 163.0(8) . .
C2 N1 N2 C1 0.5(4) . .
Co1 N1 N2 C1 176.9(3) . .
C2 N1 N2 Co2 -179.4(3) . .
Co1 N1 N2 Co2 -2.9(4) . .
N2 Co2 N2 C1 -126.8(3) 5_575 .
N9 Co2 N2 C1 55.9(4) . .
N9 Co2 N2 C1 -124.1(4) 5_575 .
N16 Co2 N2 C1 -27.2(4) 5_575 .
N16 Co2 N2 C1 152.8(4) . .
N2 Co2 N2 N1 52.9(4) 5_575 .
N9 Co2 N2 N1 -124.4(3) . .
N9 Co2 N2 N1 55.6(3) 5_575 .
N16 Co2 N2 N1 152.6(3) 5_575 .
N16 Co2 N2 N1 -27.4(3) . .
N6 Co1 N5 C4 -137.1(4) 2_465 .
N10 Co1 N5 C4 76.5(10) 5_575 .
N1 Co1 N5 C4 -43.6(4) . .
N16 Co1 N5 C4 41.5(4) . .
N19 Co1 N5 C4 139.9(4) . .
N6 Co1 N5 N6 62.7(2) 2_465 .
N10 Co1 N5 N6 -83.7(9) 5_575 .
N1 Co1 N5 N6 156.2(3) . .
N16 Co1 N5 N6 -118.7(3) . .
N19 Co1 N5 N6 -20.3(3) . .
C4 N5 N6 C3 -0.4(4) . .
Co1 N5 N6 C3 163.8(3) . .
C4 N5 N6 Co1 -179.6(3) . 2_465
Co1 N5 N6 Co1 -15.3(4) . 2_465
N2 Co2 N9 C6 -133.7(4) 5_575 .
N2 Co2 N9 C6 46.3(4) . .
N9 Co2 N9 C6 113(77) 5_575 .
N16 Co2 N9 C6 140.5(4) 5_575 .
N16 Co2 N9 C6 -39.5(4) . .
N2 Co2 N9 N10 54.2(3) 5_575 .
N2 Co2 N9 N10 -125.8(3) . .
N9 Co2 N9 N10 -59(77) 5_575 .
N16 Co2 N9 N10 -31.6(3) 5_575 .
N16 Co2 N9 N10 148.4(3) . .
C6 N9 N10 C5 -0.5(4) . .
Co2 N9 N10 C5 173.4(3) . .
C6 N9 N10 Co1 -173.5(3) . 5_575
Co2 N9 N10 Co1 0.3(4) . 5_575
N7 Co3 N11 C6 121.8(4) 2_565 .
N13 Co3 N11 C6 7.0(4) . .
N3 Co3 N11 C6 -110.9(4) 4_575 .
N7 Co3 N11 C5 -63.6(4) 2_565 .
N13 Co3 N11 C5 -178.5(4) . .
N3 Co3 N11 C5 63.7(4) 4_575 .
N7 Co3 N13 C7 -72.4(3) 2_565 .
N3 Co3 N13 C7 174.2(3) 4_575 .
N11 Co3 N13 C7 52.6(4) . .
N7 Co3 N13 N14 78.1(7) 2_565 2_565
N3 Co3 N13 N14 -35.2(7) 4_575 2_565
N11 Co3 N13 N14 -156.9(7) . 2_565
N7 Co3 N13 C8 120.4(8) 2_565 .
N3 Co3 N13 C8 7.0(8) 4_575 .
N11 Co3 N13 C8 -114.6(8) . .
N2 Co2 N16 N17 63.6(4) 5_575 .
N2 Co2 N16 N17 -116.4(4) . .
N9 Co2 N16 N17 -27.4(4) . .
N9 Co2 N16 N17 152.6(4) 5_575 .
N16 Co2 N16 N17 -11(15) 5_575 .
N2 Co2 N16 Co1 -136.20(14) 5_575 .
N2 Co2 N16 Co1 43.80(14) . .
N9 Co2 N16 Co1 132.79(14) . .
N9 Co2 N16 Co1 -47.21(14) 5_575 .
N16 Co2 N16 Co1 149(15) 5_575 .
N6 Co1 N16 N17 167(3) 2_465 .
N10 Co1 N16 N17 -151.1(4) 5_575 .
N1 Co1 N16 N17 116.5(4) . .
N5 Co1 N16 N17 24.3(4) . .
N19 Co1 N16 N17 -59.6(4) . .
N6 Co1 N16 Co2 6(3) 2_465 .
N10 Co1 N16 Co2 47.81(14) 5_575 .
N1 Co1 N16 Co2 -44.56(14) . .
N5 Co1 N16 Co2 -136.80(14) . .
N19 Co1 N16 Co2 139.29(13) . .
Co2 N16 N17 N18 93(15) . .
Co1 N16 N17 N18 -64(15) . .
N6 Co1 N19 N20 130.46(9) 2_465 .
N10 Co1 N19 N20 36.67(9) 5_575 .
N1 Co1 N19 N20 -179(69) . .
N5 Co1 N19 N20 -136.18(9) . .
N16 Co1 N19 N20 -47.78(9) . .
N6 Co1 N19 Co1 -49.54(9) 2_465 2_465
N10 Co1 N19 Co1 -143.33(9) 5_575 2_465
N1 Co1 N19 Co1 1.0(10) . 2_465
N5 Co1 N19 Co1 43.82(9) . 2_465
N16 Co1 N19 Co1 132.22(9) . 2_465
Co1 N19 N20 N21 -119(100) . .
Co1 N19 N20 N21 61(100) 2_465 .
N1 N2 C1 N3 -0.6(5) . .
Co2 N2 C1 N3 179.2(3) . .
N1 N2 C1 N4 172.2(6) . .
Co2 N2 C1 N4 -8.0(8) . .
C2 N3 C1 N2 0.4(5) . .
Co3 N3 C1 N2 -159.3(3) 4_475 .
C2 N3 C1 N4 -172.3(7) . .
Co3 N3 C1 N4 27.9(8) 4_475 .
N2 N1 C2 N3 -0.2(5) . .
Co1 N1 C2 N3 -175.8(3) . .
N2 N1 C2 N4' -174.6(7) . .
Co1 N1 C2 N4' 9.7(9) . .
C1 N3 C2 N1 -0.1(5) . .
Co3 N3 C2 N1 157.8(3) 4_475 .
C1 N3 C2 N4' 174.4(7) . .
Co3 N3 C2 N4' -27.6(8) 4_475 .
N5 N6 C3 N7 -0.2(4) . .
Co1 N6 C3 N7 178.7(3) 2_465 .
N5 N6 C3 N8 -175.7(4) . .
Co1 N6 C3 N8 3.2(7) 2_465 .
C4 N7 C3 N6 0.7(5) . .
Co3 N7 C3 N6 -167.2(3) 2_565 .
C4 N7 C3 N8 176.5(4) . .
Co3 N7 C3 N8 8.6(6) 2_565 .
N6 N5 C4 N7 0.9(5) . .
Co1 N5 C4 N7 -161.4(3) . .
C3 N7 C4 N5 -1.0(5) . .
Co3 N7 C4 N5 166.7(3) 2_565 .
N9 N10 C5 N12 -177.7(4) . .
Co1 N10 C5 N12 -6.5(7) 5_575 .
N9 N10 C5 N11 0.2(5) . .
Co1 N10 C5 N11 171.4(3) 5_575 .
C6 N11 C5 N10 0.1(5) . .
Co3 N11 C5 N10 -175.3(3) . .
C6 N11 C5 N12 178.1(5) . .
Co3 N11 C5 N12 2.7(7) . .
N10 N9 C6 N11 0.6(5) . .
Co2 N9 C6 N11 -172.4(3) . .
C5 N11 C6 N9 -0.4(5) . .
Co3 N11 C6 N9 175.5(3) . .
N14 N13 C7 N13 19.3(6) 2_565 2_565
C8 N13 C7 N13 -17.3(6) . 2_565
Co3 N13 C7 N13 173.0(4) . 2_565
C8 N14 C8 N14 6(2) 2_565 2_565
N13 N14 C8 N14 -66.9(16) 2_565 2_565
N15 N14 C8 N14 47.8(17) 2_565 2_565
C8 N14 C8 N15 -106.0(15) 2_565 .
N13 N14 C8 N15 -179.3(9) 2_565 .
N14 N14 C8 N15 -112(2) 2_565 .
N15 N14 C8 N15 -64.6(19) 2_565 .
C8 N14 C8 N13 75.4(15) 2_565 .
N13 N14 C8 N13 2.2(17) 2_565 .
N14 N14 C8 N13 69.1(14) 2_565 .
N15 N14 C8 N13 116.9(8) 2_565 .
N13 N14 C8 C8 -73.2(12) 2_565 2_565
N14 N14 C8 C8 -6(2) 2_565 2_565
N15 N14 C8 C8 41.4(9) 2_565 2_565
N14 N15 C8 N14 109(2) 2_565 .
N14 N15 C8 N13 -72.7(17) 2_565 .
N14 N15 C8 C8 67.9(18) 2_565 2_565
C7 N13 C8 N14 100.4(11) . 2_565
Co3 N13 C8 N14 -90.0(11) . 2_565
C7 N13 C8 N14 9.0(14) . .
N14 N13 C8 N14 -91.4(15) 2_565 .
Co3 N13 C8 N14 178.6(8) . .
C7 N13 C8 N15 -169.3(13) . .
N14 N13 C8 N15 90.2(18) 2_565 .
Co3 N13 C8 N15 0.3(19) . .
C7 N13 C8 C8 42.5(12) . 2_565
N14 N13 C8 C8 -57.9(12) 2_565 2_565
Co3 N13 C8 C8 -147.9(7) . 2_565
